data_7243201
loop_
_publ_author_name
'Tominaga, Masahide'
'Fujimaru, Kousuke'
'Hyodo, Tadashi'
'Yamaguchi, Kentaro'

_publ_section_title
;
 Selective alkane co-inclusion by methylene- and adamantane-bridged
 macrocycle with biphenyl units
;
_journal_issue 30
_journal_name_full CrystEngComm
_journal_page_first 5157
_journal_page_last 5163
_journal_paper_doi 10.1039/D1CE00722J
_journal_volume 23
_journal_year 2021
_chemical_formula_sum 'C78 H80 Cl8 O4'
_chemical_formula_weight 1365.02
_space_group_crystal_system triclinic
_space_group_IT_number 2
_space_group_name_Hall '-P 1'
_space_group_name_H-M_alt 'P -1'
_atom_sites_solution_hydrogens geom
_audit_creation_method SHELXL-2018/3
_audit_update_record
;
2021-05-28 deposited with the CCDC.	2021-06-22 downloaded from the CCDC.
;
_cell_angle_alpha 100.417(3)
_cell_angle_beta 103.463(3)
_cell_angle_gamma 93.348(3)
_cell_formula_units_Z 1
_cell_length_a 10.2380(6)
_cell_length_b 11.9538(7)
_cell_length_c 14.5269(9)
_cell_measurement_reflns_used 9742
_cell_measurement_temperature 100(2)
_cell_measurement_theta_max 78.44
_cell_measurement_theta_min 3.61
_cell_volume 1691.08(18)
_computing_cell_refinement 'SAINT (Bruker AXS, 2015)'
_computing_data_collection 'APEX3 (Bruker AXS, 2015)'
_computing_data_reduction 'SAINT (Bruker AXS, 2015)'
_computing_molecular_graphics 'ORTEP-3 for Windows (Farrugia, 1997)'
_computing_publication_material 'SHELXLE (H\"ubschle et al., 2011)'
_computing_structure_refinement 'SHELXL-2018/3 (Sheldrick, 2018)'
_computing_structure_solution 'SHELXT 2014/5 (Sheldrick, 2015)'
_diffrn_ambient_temperature 100(2)
_diffrn_detector_area_resol_mean 10.24
_diffrn_measured_fraction_theta_full 0.955
_diffrn_measured_fraction_theta_max 0.908
_diffrn_measurement_device_type 'BrukerD8 goniometer'
_diffrn_measurement_method 'omega and phi scans'
_diffrn_radiation_type CuK\a
_diffrn_radiation_wavelength 1.54178
_diffrn_reflns_av_R_equivalents 0.0402
_diffrn_reflns_av_unetI/netI 0.0314
_diffrn_reflns_Laue_measured_fraction_full 0.955
_diffrn_reflns_Laue_measured_fraction_max 0.908
_diffrn_reflns_limit_h_max 12
_diffrn_reflns_limit_h_min -12
_diffrn_reflns_limit_k_max 15
_diffrn_reflns_limit_k_min -15
_diffrn_reflns_limit_l_max 18
_diffrn_reflns_limit_l_min -17
_diffrn_reflns_number 23869
_diffrn_reflns_point_group_measured_fraction_full 0.955
_diffrn_reflns_point_group_measured_fraction_max 0.908
_diffrn_reflns_theta_full 67.679
_diffrn_reflns_theta_max 79.625
_diffrn_reflns_theta_min 3.193
_diffrn_source 'rotating-anode X-ray tube'
_exptl_absorpt_coefficient_mu 3.442
_exptl_absorpt_correction_T_max 0.9403
_exptl_absorpt_correction_T_min 0.8968
_exptl_absorpt_correction_type empirical
_exptl_absorpt_process_details 'SADABS Sheldrick 1996'
_exptl_crystal_colour colourless
_exptl_crystal_density_diffrn 1.340
_exptl_crystal_description plate
_exptl_crystal_F_000 716
_exptl_crystal_size_max 0.180
_exptl_crystal_size_mid 0.120
_exptl_crystal_size_min 0.100
_refine_diff_density_max 0.921
_refine_diff_density_min -1.131
_refine_diff_density_rms 0.089
_refine_ls_extinction_method none
_refine_ls_goodness_of_fit_ref 1.091
_refine_ls_hydrogen_treatment constr
_refine_ls_matrix_type full
_refine_ls_number_parameters 408
_refine_ls_number_reflns 6679
_refine_ls_number_restraints 0
_refine_ls_restrained_S_all 1.091
_refine_ls_R_factor_all 0.0876
_refine_ls_R_factor_gt 0.0780
_refine_ls_shift/su_max 0.000
_refine_ls_shift/su_mean 0.000
_refine_ls_structure_factor_coef Fsqd
_refine_ls_weighting_details 'w=1/[\s^2^(Fo^2^)+(0.0962P)^2^+5.8938P] where P=(Fo^2^+2Fc^2^)/3'
_refine_ls_weighting_scheme calc
_refine_ls_wR_factor_gt 0.2327
_refine_ls_wR_factor_ref 0.2404
_reflns_Friedel_coverage 0.000
_reflns_number_gt 5622
_reflns_number_total 6679
_reflns_threshold_expression 'I > 2\s(I)'
_cod_data_source_file d1ce00722j2.cif
_cod_data_source_block 1d
_cod_depositor_comments 'Adding full bibliography for 7243198--7243201.cif.'
_cod_database_code 7243201
_shelx_shelxl_version_number 2018/3
_shelx_space_group_comment
;
The symmetry employed for this shelxl refinement is uniquely defined
by the following loop, which should always be used as a source of
symmetry information in preference to the above space-group names.
They are only intended as comments.
;
_shelx_estimated_absorpt_t_min 0.576
_shelx_estimated_absorpt_t_max 0.725

loop_
_space_group_symop_operation_xyz
'x, y, z'
'-x, -y, -z'

loop_
_atom_site_label
_atom_site_type_symbol
_atom_site_fract_x
_atom_site_fract_y
_atom_site_fract_z
_atom_site_U_iso_or_equiv
_atom_site_adp_type
_atom_site_occupancy
_atom_site_site_symmetry_order
_atom_site_calc_flag
_atom_site_refinement_flags_posn
_atom_site_refinement_flags_adp
_atom_site_refinement_flags_occupancy
_atom_site_disorder_assembly
_atom_site_disorder_group
C1 C 0.9633(4) 0.6843(3) 0.1269(3) 0.0232(7) Uani 1 1 d . . . . .
C2 C 1.0831(4) 0.6446(3) 0.0862(3) 0.0307(9) Uani 1 1 d . . . . .
H2A H 1.130485 0.591798 0.124446 0.037 Uiso 1 1 calc R U . . .
H2AB H 1.049064 0.602851 0.018509 0.037 Uiso 1 1 calc R U . . .
C3 C 1.1819(4) 0.7476(3) 0.0900(3) 0.0346(9) Uani 1 1 d . . . . .
H3 H 1.258962 0.720609 0.063626 0.042 Uiso 1 1 calc R U . . .
C4 C 1.2354(4) 0.8101(3) 0.1954(3) 0.0306(9) Uani 1 1 d . . . . .
H4A H 1.302969 0.874480 0.199112 0.037 Uiso 1 1 calc R U . . .
H4AB H 1.280463 0.756911 0.234393 0.037 Uiso 1 1 calc R U . . .
C5 C 1.1188(4) 0.8562(3) 0.2373(3) 0.0237(7) Uani 1 1 d . . . . .
C6 C 1.0454(4) 0.9353(3) 0.1738(3) 0.0272(8) Uani 1 1 d . . . . .
H6A H 0.969590 0.964045 0.199527 0.033 Uiso 1 1 calc R U . . .
H6AB H 1.108770 1.001867 0.175451 0.033 Uiso 1 1 calc R U . . .
C7 C 0.9914(4) 0.8696(3) 0.0694(3) 0.0307(9) Uani 1 1 d . . . . .
H7 H 0.943283 0.921411 0.029190 0.037 Uiso 1 1 calc R U . . .
C8 C 0.8930(4) 0.7658(3) 0.0659(3) 0.0272(8) Uani 1 1 d . . . . .
H8A H 0.815409 0.792318 0.090490 0.033 Uiso 1 1 calc R U . . .
H8AB H 0.858055 0.724571 -0.001864 0.033 Uiso 1 1 calc R U . . .
C9 C 1.1087(5) 0.8285(4) 0.0294(3) 0.0379(10) Uani 1 1 d . . . . .
H9A H 1.172488 0.894826 0.031138 0.046 Uiso 1 1 calc R U . . .
H9AB H 1.074668 0.787934 -0.038670 0.046 Uiso 1 1 calc R U . . .
C10 C 1.0174(4) 0.7532(3) 0.2318(3) 0.0234(7) Uani 1 1 d . . . . .
H10A H 0.940627 0.780952 0.256916 0.028 Uiso 1 1 calc R U . . .
H10B H 1.061962 0.702305 0.273353 0.028 Uiso 1 1 calc R U . . .
C11 C 0.8699(4) 0.5804(3) 0.1276(3) 0.0239(7) Uani 1 1 d . . . . .
C12 C 0.9101(4) 0.5077(3) 0.1916(3) 0.0326(9) Uani 1 1 d . . . . .
H12 H 0.997918 0.522858 0.233838 0.039 Uiso 1 1 calc R U . . .
C13 C 0.8267(4) 0.4143(3) 0.1958(3) 0.0320(9) Uani 1 1 d . . . . .
H13 H 0.857668 0.367302 0.240942 0.038 Uiso 1 1 calc R U . . .
C14 C 0.6974(4) 0.3888(3) 0.1341(3) 0.0256(8) Uani 1 1 d . . . . .
C15 C 0.6579(4) 0.4582(3) 0.0678(3) 0.0250(7) Uani 1 1 d . . . . .
H15 H 0.571686 0.440890 0.023481 0.030 Uiso 1 1 calc R U . . .
C16 C 0.7418(4) 0.5521(3) 0.0647(3) 0.0237(7) Uani 1 1 d . . . . .
H16 H 0.711309 0.598290 0.018848 0.028 Uiso 1 1 calc R U . . .
C17 C 0.6071(4) 0.2890(3) 0.1391(3) 0.0249(8) Uani 1 1 d . . . . .
C18 C 0.6494(4) 0.1795(3) 0.1297(3) 0.0252(8) Uani 1 1 d . . . . .
H18 H 0.737623 0.170019 0.121211 0.030 Uiso 1 1 calc R U . . .
C19 C 0.5671(4) 0.0836(3) 0.1323(3) 0.0252(8) Uani 1 1 d . . . . .
C20 C 0.4397(4) 0.1005(3) 0.1463(3) 0.0292(8) Uani 1 1 d . . . . .
H20 H 0.381552 0.036381 0.148031 0.035 Uiso 1 1 calc R U . . .
C21 C 0.3947(4) 0.2082(3) 0.1580(3) 0.0295(8) Uani 1 1 d . . . . .
H21 H 0.307655 0.217581 0.168795 0.035 Uiso 1 1 calc R U . . .
C22 C 0.4780(4) 0.3025(3) 0.1537(3) 0.0280(8) Uani 1 1 d . . . . .
C23 C 0.3296(5) 0.4342(4) 0.2036(3) 0.0372(10) Uani 1 1 d . . . . .
H23A H 0.247335 0.394345 0.157444 0.056 Uiso 1 1 calc R U . . .
H23B H 0.322086 0.516619 0.215900 0.056 Uiso 1 1 calc R U . . .
H23C H 0.341190 0.406648 0.264303 0.056 Uiso 1 1 calc R U . . .
C24 C 0.6131(5) -0.0346(3) 0.1145(3) 0.0307(9) Uani 1 1 d . . . . .
H24A H 0.552596 -0.079817 0.054231 0.037 Uiso 1 1 calc R U . . .
H24B H 0.705008 -0.027210 0.103873 0.037 Uiso 1 1 calc R U . . .
C25 C 0.6159(4) -0.1006(3) 0.1942(3) 0.0243(7) Uani 1 1 d . . . . .
C26 C 0.6587(4) -0.0476(3) 0.2911(3) 0.0251(8) Uani 1 1 d . . . . .
H26 H 0.680748 0.032969 0.307203 0.030 Uiso 1 1 calc R U . . .
C27 C 0.6705(4) -0.1083(3) 0.3652(3) 0.0236(7) Uani 1 1 d . . . . .
C28 C 0.6395(4) -0.2281(3) 0.3401(3) 0.0257(8) Uani 1 1 d . . . . .
C29 C 0.5948(4) -0.2822(3) 0.2440(3) 0.0265(8) Uani 1 1 d . . . . .
H29 H 0.572262 -0.362778 0.227358 0.032 Uiso 1 1 calc R U . . .
C30 C 0.5831(4) -0.2187(3) 0.1724(3) 0.0252(8) Uani 1 1 d . . . . .
H30 H 0.551911 -0.256598 0.106661 0.030 Uiso 1 1 calc R U . . .
C31 C 0.6532(7) -0.4074(4) 0.3918(4) 0.0529(14) Uani 1 1 d . . . . .
H31A H 0.562425 -0.440398 0.354294 0.079 Uiso 1 1 calc R U . . .
H31B H 0.675947 -0.436874 0.451678 0.079 Uiso 1 1 calc R U . . .
H31C H 0.718753 -0.428356 0.353808 0.079 Uiso 1 1 calc R U . . .
C32 C 0.7218(4) -0.0462(3) 0.4668(3) 0.0242(7) Uani 1 1 d . . . . .
C33 C 0.8369(4) 0.0309(4) 0.4915(3) 0.0336(9) Uani 1 1 d . . . . .
H33 H 0.881851 0.042176 0.443048 0.040 Uiso 1 1 calc R U . . .
C34 C 0.8880(4) 0.0920(4) 0.5853(3) 0.0336(9) Uani 1 1 d . . . . .
H34 H 0.966855 0.144285 0.599510 0.040 Uiso 1 1 calc R U . . .
C35 C 0.8262(4) 0.0784(3) 0.6588(3) 0.0239(7) Uani 1 1 d . . . . .
C36 C 0.7098(4) 0.0013(3) 0.6332(3) 0.0318(9) Uani 1 1 d . . . . .
H36 H 0.664231 -0.009755 0.681368 0.038 Uiso 1 1 calc R U . . .
C37 C 0.6592(4) -0.0593(3) 0.5400(3) 0.0323(9) Uani 1 1 d . . . . .
H37 H 0.579847 -0.111045 0.525549 0.039 Uiso 1 1 calc R U . . .
O1 O 0.4425(3) 0.4124(2) 0.1649(2) 0.0334(6) Uani 1 1 d . . . . .
O2 O 0.6569(3) -0.2852(2) 0.4149(2) 0.0352(7) Uani 1 1 d . . . . .
C1A C 0.3548(5) -0.2868(4) 0.4798(3) 0.0443(11) Uani 1 1 d . . . . .
H1AA H 0.432169 -0.280328 0.450263 0.053 Uiso 1 1 calc R U . . .
H1AB H 0.304362 -0.219576 0.471929 0.053 Uiso 1 1 calc R U . . .
Cl1A Cl 0.24836(14) -0.41188(10) 0.41811(8) 0.0493(3) Uani 1 1 d . . . . .
Cl2A Cl 0.41592(16) -0.28442(12) 0.60244(9) 0.0605(4) Uani 1 1 d . . . . .
C1B C 0.9179(9) -0.2253(6) 0.6098(5) 0.078(2) Uani 1 1 d . . . . .
H1BA H 0.966696 -0.147457 0.628401 0.093 Uiso 1 1 calc R U . . .
H1BB H 0.830198 -0.221601 0.564581 0.093 Uiso 1 1 calc R U . . .
Cl1B Cl 1.0109(2) -0.31620(16) 0.55010(13) 0.0786(5) Uani 1 1 d . . . . .
Cl2B Cl 0.8884(3) -0.26387(18) 0.7089(2) 0.1168(10) Uani 1 1 d . . . . .

loop_
_atom_site_aniso_label
_atom_site_aniso_U_11
_atom_site_aniso_U_22
_atom_site_aniso_U_33
_atom_site_aniso_U_23
_atom_site_aniso_U_13
_atom_site_aniso_U_12
C1 0.0290(18) 0.0160(15) 0.0220(17) 0.0010(13) 0.0034(14) 0.0013(13)
C2 0.035(2) 0.0211(17) 0.032(2) -0.0065(15) 0.0091(17) 0.0003(15)
C3 0.037(2) 0.030(2) 0.035(2) -0.0086(17) 0.0180(18) -0.0037(17)
C4 0.032(2) 0.0241(18) 0.033(2) -0.0043(16) 0.0116(17) -0.0021(15)
C5 0.0302(18) 0.0175(16) 0.0222(18) 0.0002(14) 0.0078(15) -0.0009(14)
C6 0.038(2) 0.0164(16) 0.0255(19) 0.0027(14) 0.0075(16) -0.0022(15)
C7 0.045(2) 0.0214(18) 0.0235(19) 0.0066(15) 0.0044(17) -0.0033(16)
C8 0.038(2) 0.0179(16) 0.0238(18) 0.0031(14) 0.0059(16) -0.0012(15)
C9 0.054(3) 0.033(2) 0.0236(19) -0.0034(17) 0.0143(19) -0.0134(19)
C10 0.0322(19) 0.0157(15) 0.0205(17) 0.0020(13) 0.0051(15) 0.0001(14)
C11 0.0312(19) 0.0145(15) 0.0237(18) 0.0016(13) 0.0037(15) 0.0030(14)
C12 0.034(2) 0.0230(18) 0.033(2) 0.0063(16) -0.0056(17) -0.0031(16)
C13 0.039(2) 0.0211(18) 0.031(2) 0.0104(16) -0.0046(17) -0.0003(16)
C14 0.035(2) 0.0162(16) 0.0243(18) 0.0017(14) 0.0056(16) 0.0022(14)
C15 0.0312(19) 0.0179(16) 0.0235(18) 0.0026(14) 0.0031(15) 0.0037(14)
C16 0.0302(18) 0.0177(16) 0.0206(17) 0.0022(13) 0.0023(14) 0.0039(14)
C17 0.0346(19) 0.0173(16) 0.0197(17) 0.0018(13) 0.0029(15) -0.0007(14)
C18 0.0345(19) 0.0197(16) 0.0199(17) 0.0040(14) 0.0040(15) 0.0015(14)
C19 0.039(2) 0.0183(16) 0.0163(16) 0.0035(13) 0.0027(15) 0.0010(15)
C20 0.041(2) 0.0230(18) 0.0219(18) 0.0053(14) 0.0062(16) -0.0049(16)
C21 0.032(2) 0.0309(19) 0.0245(19) 0.0062(16) 0.0052(16) 0.0031(16)
C22 0.039(2) 0.0207(17) 0.0209(18) 0.0030(14) 0.0023(16) 0.0036(15)
C23 0.043(2) 0.033(2) 0.035(2) 0.0028(18) 0.0092(19) 0.0107(18)
C24 0.052(2) 0.0174(16) 0.0238(19) 0.0025(14) 0.0131(18) 0.0025(16)
C25 0.0319(19) 0.0167(16) 0.0245(18) 0.0033(14) 0.0081(15) 0.0017(14)
C26 0.0344(19) 0.0139(15) 0.0264(19) 0.0013(14) 0.0097(16) -0.0012(14)
C27 0.0298(18) 0.0161(16) 0.0235(18) 0.0003(14) 0.0069(15) -0.0007(13)
C28 0.0343(19) 0.0165(16) 0.0268(19) 0.0059(14) 0.0074(16) 0.0028(14)
C29 0.038(2) 0.0121(15) 0.0277(19) 0.0011(14) 0.0072(16) -0.0010(14)
C30 0.0340(19) 0.0164(16) 0.0228(18) -0.0014(14) 0.0069(15) -0.0010(14)
C31 0.095(4) 0.0175(19) 0.040(3) 0.0102(18) 0.003(3) 0.003(2)
C32 0.0332(19) 0.0163(15) 0.0222(18) 0.0029(13) 0.0057(15) 0.0023(14)
C33 0.040(2) 0.033(2) 0.026(2) -0.0009(16) 0.0133(17) -0.0053(17)
C34 0.037(2) 0.031(2) 0.029(2) -0.0027(16) 0.0117(17) -0.0109(17)
C35 0.0317(19) 0.0170(15) 0.0218(18) 0.0012(13) 0.0068(15) 0.0008(14)
C36 0.040(2) 0.0280(19) 0.027(2) 0.0012(16) 0.0135(17) -0.0081(17)
C37 0.039(2) 0.0261(19) 0.029(2) 0.0010(16) 0.0089(17) -0.0083(16)
O1 0.0398(16) 0.0236(13) 0.0384(16) 0.0066(12) 0.0111(13) 0.0083(12)
O2 0.0593(19) 0.0168(12) 0.0270(14) 0.0066(11) 0.0049(13) 0.0018(12)
C1A 0.055(3) 0.040(2) 0.035(2) 0.006(2) 0.005(2) 0.001(2)
Cl1A 0.0637(8) 0.0398(6) 0.0365(6) 0.0039(5) 0.0009(5) 0.0011(5)
Cl2A 0.0825(10) 0.0487(7) 0.0371(6) 0.0068(5) -0.0074(6) -0.0019(6)
C1B 0.124(6) 0.054(3) 0.055(4) 0.017(3) 0.011(4) 0.036(4)
Cl1B 0.1029(13) 0.0766(11) 0.0727(11) 0.0277(8) 0.0401(10) 0.0259(9)
Cl2B 0.161(2) 0.0886(13) 0.177(2) 0.0834(15) 0.134(2) 0.0766(14)

loop_
_atom_type_symbol
_atom_type_description
_atom_type_scat_dispersion_real
_atom_type_scat_dispersion_imag
_atom_type_scat_source
C C 0.0181 0.0091 'International Tables Vol C Tables 4.2.6.8 and 6.1.1.4'
H H 0.0000 0.0000 'International Tables Vol C Tables 4.2.6.8 and 6.1.1.4'
O O 0.0492 0.0322 'International Tables Vol C Tables 4.2.6.8 and 6.1.1.4'
Cl Cl 0.3639 0.7018 'International Tables Vol C Tables 4.2.6.8 and 6.1.1.4'

loop_
_geom_angle_atom_site_label_1
_geom_angle_atom_site_label_2
_geom_angle_atom_site_label_3
_geom_angle
_geom_angle_site_symmetry_1
_geom_angle_site_symmetry_3
_geom_angle_publ_flag
C11 C1 C8 113.3(3) . . ?
C11 C1 C2 109.7(3) . . ?
C8 C1 C2 107.9(3) . . ?
C11 C1 C10 109.1(3) . . ?
C8 C1 C10 107.4(3) . . ?
C2 C1 C10 109.4(3) . . ?
C3 C2 C1 110.4(3) . . ?
C3 C2 H2A 109.6 . . ?
C1 C2 H2A 109.6 . . ?
C3 C2 H2AB 109.6 . . ?
C1 C2 H2AB 109.6 . . ?
H2A C2 H2AB 108.1 . . ?
C2 C3 C4 108.9(3) . . ?
C2 C3 C9 109.5(4) . . ?
C4 C3 C9 110.0(3) . . ?
C2 C3 H3 109.5 . . ?
C4 C3 H3 109.5 . . ?
C9 C3 H3 109.5 . . ?
C3 C4 C5 110.7(3) . . ?
C3 C4 H4A 109.5 . . ?
C5 C4 H4A 109.5 . . ?
C3 C4 H4AB 109.5 . . ?
C5 C4 H4AB 109.5 . . ?
H4A C4 H4AB 108.1 . . ?
C35 C5 C10 111.3(3) 2_766 . ?
C35 C5 C6 110.2(3) 2_766 . ?
C10 C5 C6 108.0(3) . . ?
C35 C5 C4 110.2(3) 2_766 . ?
C10 C5 C4 107.8(3) . . ?
C6 C5 C4 109.2(3) . . ?
C7 C6 C5 110.0(3) . . ?
C7 C6 H6A 109.7 . . ?
C5 C6 H6A 109.7 . . ?
C7 C6 H6AB 109.7 . . ?
C5 C6 H6AB 109.7 . . ?
H6A C6 H6AB 108.2 . . ?
C9 C7 C6 109.4(3) . . ?
C9 C7 C8 109.2(3) . . ?
C6 C7 C8 110.2(3) . . ?
C9 C7 H7 109.3 . . ?
C6 C7 H7 109.3 . . ?
C8 C7 H7 109.3 . . ?
C1 C8 C7 110.9(3) . . ?
C1 C8 H8A 109.5 . . ?
C7 C8 H8A 109.5 . . ?
C1 C8 H8AB 109.5 . . ?
C7 C8 H8AB 109.5 . . ?
H8A C8 H8AB 108.0 . . ?
C7 C9 C3 109.6(3) . . ?
C7 C9 H9A 109.8 . . ?
C3 C9 H9A 109.8 . . ?
C7 C9 H9AB 109.8 . . ?
C3 C9 H9AB 109.8 . . ?
H9A C9 H9AB 108.2 . . ?
C5 C10 C1 111.9(3) . . ?
C5 C10 H10A 109.2 . . ?
C1 C10 H10A 109.2 . . ?
C5 C10 H10B 109.2 . . ?
C1 C10 H10B 109.2 . . ?
H10A C10 H10B 107.9 . . ?
C12 C11 C16 116.5(3) . . ?
C12 C11 C1 120.9(3) . . ?
C16 C11 C1 122.6(3) . . ?
C13 C12 C11 122.5(4) . . ?
C13 C12 H12 118.8 . . ?
C11 C12 H12 118.8 . . ?
C12 C13 C14 120.3(4) . . ?
C12 C13 H13 119.8 . . ?
C14 C13 H13 119.8 . . ?
C15 C14 C13 117.8(3) . . ?
C15 C14 C17 121.8(3) . . ?
C13 C14 C17 120.4(3) . . ?
C16 C15 C14 121.4(4) . . ?
C16 C15 H15 119.3 . . ?
C14 C15 H15 119.3 . . ?
C15 C16 C11 121.5(4) . . ?
C15 C16 H16 119.3 . . ?
C11 C16 H16 119.3 . . ?
C18 C17 C22 118.3(3) . . ?
C18 C17 C14 120.7(3) . . ?
C22 C17 C14 121.0(3) . . ?
C19 C18 C17 122.5(4) . . ?
C19 C18 H18 118.8 . . ?
C17 C18 H18 118.8 . . ?
C20 C19 C18 117.4(3) . . ?
C20 C19 C24 121.7(3) . . ?
C18 C19 C24 120.7(4) . . ?
C19 C20 C21 121.9(3) . . ?
C19 C20 H20 119.0 . . ?
C21 C20 H20 119.0 . . ?
C20 C21 C22 119.6(4) . . ?
C20 C21 H21 120.2 . . ?
C22 C21 H21 120.2 . . ?
O1 C22 C21 123.7(4) . . ?
O1 C22 C17 116.0(3) . . ?
C21 C22 C17 120.2(3) . . ?
O1 C23 H23A 109.5 . . ?
O1 C23 H23B 109.5 . . ?
H23A C23 H23B 109.5 . . ?
O1 C23 H23C 109.5 . . ?
H23A C23 H23C 109.5 . . ?
H23B C23 H23C 109.5 . . ?
C25 C24 C19 115.6(3) . . ?
C25 C24 H24A 108.4 . . ?
C19 C24 H24A 108.4 . . ?
C25 C24 H24B 108.4 . . ?
C19 C24 H24B 108.4 . . ?
H24A C24 H24B 107.4 . . ?
C26 C25 C30 117.7(3) . . ?
C26 C25 C24 121.7(3) . . ?
C30 C25 C24 120.5(3) . . ?
C25 C26 C27 122.4(3) . . ?
C25 C26 H26 118.8 . . ?
C27 C26 H26 118.8 . . ?
C26 C27 C28 118.2(3) . . ?
C26 C27 C32 119.2(3) . . ?
C28 C27 C32 122.5(3) . . ?
O2 C28 C29 123.3(3) . . ?
O2 C28 C27 116.4(3) . . ?
C29 C28 C27 120.3(3) . . ?
C30 C29 C28 119.8(3) . . ?
C30 C29 H29 120.1 . . ?
C28 C29 H29 120.1 . . ?
C29 C30 C25 121.6(3) . . ?
C29 C30 H30 119.2 . . ?
C25 C30 H30 119.2 . . ?
O2 C31 H31A 109.5 . . ?
O2 C31 H31B 109.5 . . ?
H31A C31 H31B 109.5 . . ?
O2 C31 H31C 109.5 . . ?
H31A C31 H31C 109.5 . . ?
H31B C31 H31C 109.5 . . ?
C33 C32 C37 117.1(3) . . ?
C33 C32 C27 119.4(3) . . ?
C37 C32 C27 123.5(3) . . ?
C32 C33 C34 121.6(4) . . ?
C32 C33 H33 119.2 . . ?
C34 C33 H33 119.2 . . ?
C33 C34 C35 121.5(4) . . ?
C33 C34 H34 119.3 . . ?
C35 C34 H34 119.3 . . ?
C34 C35 C36 116.6(3) . . ?
C34 C35 C5 122.5(3) . 2_766 ?
C36 C35 C5 120.9(3) . 2_766 ?
C37 C36 C35 121.8(4) . . ?
C37 C36 H36 119.1 . . ?
C35 C36 H36 119.1 . . ?
C36 C37 C32 121.5(4) . . ?
C36 C37 H37 119.3 . . ?
C32 C37 H37 119.3 . . ?
C22 O1 C23 117.5(3) . . ?
C28 O2 C31 117.6(3) . . ?
Cl2A C1A Cl1A 113.0(3) . . ?
Cl2A C1A H1AA 109.0 . . ?
Cl1A C1A H1AA 109.0 . . ?
Cl2A C1A H1AB 109.0 . . ?
Cl1A C1A H1AB 109.0 . . ?
H1AA C1A H1AB 107.8 . . ?
Cl2B C1B Cl1B 114.4(4) . . ?
Cl2B C1B H1BA 108.7 . . ?
Cl1B C1B H1BA 108.7 . . ?
Cl2B C1B H1BB 108.7 . . ?
Cl1B C1B H1BB 108.7 . . ?
H1BA C1B H1BB 107.6 . . ?

loop_
_geom_bond_atom_site_label_1
_geom_bond_atom_site_label_2
_geom_bond_distance
_geom_bond_site_symmetry_2
_geom_bond_publ_flag
C1 C11 1.525(5) . ?
C1 C8 1.533(5) . ?
C1 C2 1.545(5) . ?
C1 C10 1.551(5) . ?
C2 C3 1.531(5) . ?
C2 H2A 0.9900 . ?
C2 H2AB 0.9900 . ?
C3 C4 1.533(5) . ?
C3 C9 1.536(7) . ?
C3 H3 1.0000 . ?
C4 C5 1.546(5) . ?
C4 H4A 0.9900 . ?
C4 H4AB 0.9900 . ?
C5 C35 1.528(5) 2_766 ?
C5 C10 1.541(5) . ?
C5 C6 1.544(5) . ?
C6 C7 1.533(5) . ?
C6 H6A 0.9900 . ?
C6 H6AB 0.9900 . ?
C7 C9 1.521(6) . ?
C7 C8 1.538(5) . ?
C7 H7 1.0000 . ?
C8 H8A 0.9900 . ?
C8 H8AB 0.9900 . ?
C9 H9A 0.9900 . ?
C9 H9AB 0.9900 . ?
C10 H10A 0.9900 . ?
C10 H10B 0.9900 . ?
C11 C12 1.394(5) . ?
C11 C16 1.395(5) . ?
C12 C13 1.385(6) . ?
C12 H12 0.9500 . ?
C13 C14 1.397(6) . ?
C13 H13 0.9500 . ?
C14 C15 1.388(5) . ?
C14 C17 1.489(5) . ?
C15 C16 1.387(5) . ?
C15 H15 0.9500 . ?
C16 H16 0.9500 . ?
C17 C18 1.396(5) . ?
C17 C22 1.400(6) . ?
C18 C19 1.394(5) . ?
C18 H18 0.9500 . ?
C19 C20 1.387(6) . ?
C19 C24 1.512(5) . ?
C20 C21 1.388(6) . ?
C20 H20 0.9500 . ?
C21 C22 1.392(6) . ?
C21 H21 0.9500 . ?
C22 O1 1.375(4) . ?
C23 O1 1.416(5) . ?
C23 H23A 0.9800 . ?
C23 H23B 0.9800 . ?
C23 H23C 0.9800 . ?
C24 C25 1.510(5) . ?
C24 H24A 0.9900 . ?
C24 H24B 0.9900 . ?
C25 C26 1.390(5) . ?
C25 C30 1.393(5) . ?
C26 C27 1.390(5) . ?
C26 H26 0.9500 . ?
C27 C28 1.410(5) . ?
C27 C32 1.484(5) . ?
C28 O2 1.367(5) . ?
C28 C29 1.385(5) . ?
C29 C30 1.383(5) . ?
C29 H29 0.9500 . ?
C30 H30 0.9500 . ?
C31 O2 1.435(5) . ?
C31 H31A 0.9800 . ?
C31 H31B 0.9800 . ?
C31 H31C 0.9800 . ?
C32 C33 1.387(5) . ?
C32 C37 1.391(5) . ?
C33 C34 1.388(6) . ?
C33 H33 0.9500 . ?
C34 C35 1.390(5) . ?
C34 H34 0.9500 . ?
C35 C36 1.396(5) . ?
C36 C37 1.378(6) . ?
C36 H36 0.9500 . ?
C37 H37 0.9500 . ?
C1A Cl2A 1.739(5) . ?
C1A Cl1A 1.760(5) . ?
C1A H1AA 0.9900 . ?
C1A H1AB 0.9900 . ?
C1B Cl2B 1.673(7) . ?
C1B Cl1B 1.733(7) . ?
C1B H1BA 0.9900 . ?
C1B H1BB 0.9900 . ?

loop_
_geom_torsion_atom_site_label_1
_geom_torsion_atom_site_label_2
_geom_torsion_atom_site_label_3
_geom_torsion_atom_site_label_4
_geom_torsion
_geom_torsion_site_symmetry_1
_geom_torsion_site_symmetry_2
_geom_torsion_site_symmetry_3
_geom_torsion_site_symmetry_4
_geom_torsion_publ_flag
C11 C1 C2 C3 -177.0(3) . . . . ?
C8 C1 C2 C3 59.2(4) . . . . ?
C10 C1 C2 C3 -57.3(4) . . . . ?
C1 C2 C3 C4 60.2(5) . . . . ?
C1 C2 C3 C9 -60.1(4) . . . . ?
C2 C3 C4 C5 -62.1(4) . . . . ?
C9 C3 C4 C5 57.8(4) . . . . ?
C3 C4 C5 C35 -178.2(3) . . . 2_766 ?
C3 C4 C5 C10 60.1(4) . . . . ?
C3 C4 C5 C6 -57.0(4) . . . . ?
C35 C5 C6 C7 179.6(3) 2_766 . . . ?
C10 C5 C6 C7 -58.7(4) . . . . ?
C4 C5 C6 C7 58.3(4) . . . . ?
C5 C6 C7 C9 -60.8(4) . . . . ?
C5 C6 C7 C8 59.2(4) . . . . ?
C11 C1 C8 C7 179.0(3) . . . . ?
C2 C1 C8 C7 -59.3(4) . . . . ?
C10 C1 C8 C7 58.5(4) . . . . ?
C9 C7 C8 C1 60.4(4) . . . . ?
C6 C7 C8 C1 -59.7(4) . . . . ?
C6 C7 C9 C3 61.0(4) . . . . ?
C8 C7 C9 C3 -59.6(4) . . . . ?
C2 C3 C9 C7 60.0(4) . . . . ?
C4 C3 C9 C7 -59.6(4) . . . . ?
C35 C5 C10 C1 -178.7(3) 2_766 . . . ?
C6 C5 C10 C1 60.3(4) . . . . ?
C4 C5 C10 C1 -57.6(4) . . . . ?
C11 C1 C10 C5 176.9(3) . . . . ?
C8 C1 C10 C5 -60.0(4) . . . . ?
C2 C1 C10 C5 56.9(4) . . . . ?
C8 C1 C11 C12 -169.3(3) . . . . ?
C2 C1 C11 C12 70.1(4) . . . . ?
C10 C1 C11 C12 -49.7(5) . . . . ?
C8 C1 C11 C16 11.4(5) . . . . ?
C2 C1 C11 C16 -109.2(4) . . . . ?
C10 C1 C11 C16 130.9(4) . . . . ?
C16 C11 C12 C13 -2.2(6) . . . . ?
C1 C11 C12 C13 178.4(4) . . . . ?
C11 C12 C13 C14 0.6(7) . . . . ?
C12 C13 C14 C15 1.6(6) . . . . ?
C12 C13 C14 C17 -179.4(4) . . . . ?
C13 C14 C15 C16 -2.2(5) . . . . ?
C17 C14 C15 C16 178.8(3) . . . . ?
C14 C15 C16 C11 0.6(5) . . . . ?
C12 C11 C16 C15 1.6(5) . . . . ?
C1 C11 C16 C15 -179.0(3) . . . . ?
C15 C14 C17 C18 123.5(4) . . . . ?
C13 C14 C17 C18 -55.4(5) . . . . ?
C15 C14 C17 C22 -56.7(5) . . . . ?
C13 C14 C17 C22 124.4(4) . . . . ?
C22 C17 C18 C19 1.4(6) . . . . ?
C14 C17 C18 C19 -178.8(3) . . . . ?
C17 C18 C19 C20 -1.0(5) . . . . ?
C17 C18 C19 C24 175.5(3) . . . . ?
C18 C19 C20 C21 -0.3(6) . . . . ?
C24 C19 C20 C21 -176.8(4) . . . . ?
C19 C20 C21 C22 1.3(6) . . . . ?
C20 C21 C22 O1 -179.7(4) . . . . ?
C20 C21 C22 C17 -0.9(6) . . . . ?
C18 C17 C22 O1 178.5(3) . . . . ?
C14 C17 C22 O1 -1.3(5) . . . . ?
C18 C17 C22 C21 -0.4(5) . . . . ?
C14 C17 C22 C21 179.8(3) . . . . ?
C20 C19 C24 C25 -60.4(5) . . . . ?
C18 C19 C24 C25 123.2(4) . . . . ?
C19 C24 C25 C26 -39.3(5) . . . . ?
C19 C24 C25 C30 144.7(4) . . . . ?
C30 C25 C26 C27 0.5(6) . . . . ?
C24 C25 C26 C27 -175.6(4) . . . . ?
C25 C26 C27 C28 1.0(6) . . . . ?
C25 C26 C27 C32 177.7(3) . . . . ?
C26 C27 C28 O2 177.7(3) . . . . ?
C32 C27 C28 O2 1.1(6) . . . . ?
C26 C27 C28 C29 -1.9(6) . . . . ?
C32 C27 C28 C29 -178.5(4) . . . . ?
O2 C28 C29 C30 -178.3(4) . . . . ?
C27 C28 C29 C30 1.2(6) . . . . ?
C28 C29 C30 C25 0.3(6) . . . . ?
C26 C25 C30 C29 -1.2(6) . . . . ?
C24 C25 C30 C29 175.0(4) . . . . ?
C26 C27 C32 C33 -47.1(5) . . . . ?
C28 C27 C32 C33 129.5(4) . . . . ?
C26 C27 C32 C37 131.7(4) . . . . ?
C28 C27 C32 C37 -51.7(6) . . . . ?
C37 C32 C33 C34 0.4(6) . . . . ?
C27 C32 C33 C34 179.2(4) . . . . ?
C32 C33 C34 C35 0.2(7) . . . . ?
C33 C34 C35 C36 -0.7(6) . . . . ?
C33 C34 C35 C5 179.5(4) . . . 2_766 ?
C34 C35 C36 C37 0.7(6) . . . . ?
C5 C35 C36 C37 -179.5(4) 2_766 . . . ?
C35 C36 C37 C32 -0.1(7) . . . . ?
C33 C32 C37 C36 -0.4(6) . . . . ?
C27 C32 C37 C36 -179.2(4) . . . . ?
C21 C22 O1 C23 14.5(5) . . . . ?
C17 C22 O1 C23 -164.4(3) . . . . ?
C29 C28 O2 C31 12.1(6) . . . . ?
C27 C28 O2 C31 -167.5(4) . . . . ?
